data_2021127
loop_
_publ_author_name
'Zhou, Xin-Bo'
'Zhu, Jian-Rong'
'Gu, Jian-Ming'
'Hu, Xiu-Rong'

_publ_section_title
;
 A new polymorph of the gastrokinetic drug cisapride monohydrate
;
_journal_issue 6
_journal_name_full 'Acta Crystallographica Section C'
_journal_page_first
;
;
_journal_paper_doi 10.1107/S2053229618006836
_journal_volume 74
_journal_year 2018
_chemical_formula_moiety 'C23 H29 Cl F N3 O4, H2 O'
_chemical_formula_sum 'C23 H31 Cl F N3 O5'
_chemical_formula_weight 483.96
_chemical_name_systematic
;
 ?
;
_space_group_crystal_system monoclinic
_space_group_IT_number 14
_space_group_name_Hall '-P 2yn'
_space_group_name_H-M_alt 'P 1 21/n 1'
_symmetry_space_group_name_Hall '-P 2yn'
_symmetry_space_group_name_H-M 'P 1 21/n 1'
_atom_sites_solution_hydrogens mixed
_atom_sites_solution_primary dual
_audit_creation_date 2018-04-16
_audit_creation_method
;
Olex2 1.2
(compiled 2017.08.10 svn.r3458 for OlexSys, GUI svn.r5381)
;
_cell_angle_alpha 90
_cell_angle_beta 98.361(2)
_cell_angle_gamma 90
_cell_formula_units_Z 4
_cell_length_a 12.3225(9)
_cell_length_b 14.5183(8)
_cell_length_c 13.8141(8)
_cell_measurement_reflns_used 11147
_cell_measurement_temperature 296(2)
_cell_measurement_theta_max 27.45
_cell_measurement_theta_min 3.18
_cell_volume 2445.1(3)
_computing_cell_refinement 'PROCESS-AUTO  (Rigaku,2006)'
_computing_data_collection 'PROCESS-AUTO  (Rigaku,2006)'
_computing_data_reduction 'CrystalStructure (Rigaku,2007)'
_computing_molecular_graphics 'Ortep-3  (Farrugia,2012)'
_computing_publication_material 'Olex2 (Dolomanov et al., 2009)'
_computing_structure_refinement 'SHELXL (Sheldrick, 2015)'
_computing_structure_solution 'SHELXT (Sheldrick, 2015)'
_diffrn_ambient_temperature 296.15
_diffrn_measured_fraction_theta_full 0.997
_diffrn_measured_fraction_theta_max 0.997
_diffrn_measurement_device_type 'Rigaku RAXIS-RAPID'
_diffrn_measurement_method \w
_diffrn_radiation_type MoK\a
_diffrn_radiation_wavelength 0.71073
_diffrn_reflns_av_R_equivalents 0.0519
_diffrn_reflns_av_unetI/netI 0.0424
_diffrn_reflns_Laue_measured_fraction_full 0.997
_diffrn_reflns_Laue_measured_fraction_max 0.997
_diffrn_reflns_limit_h_max 14
_diffrn_reflns_limit_h_min -14
_diffrn_reflns_limit_k_max 17
_diffrn_reflns_limit_k_min -17
_diffrn_reflns_limit_l_max 16
_diffrn_reflns_limit_l_min -16
_diffrn_reflns_number 19055
_diffrn_reflns_point_group_measured_fraction_full 0.997
_diffrn_reflns_point_group_measured_fraction_max 0.997
_diffrn_reflns_theta_full 25.096
_diffrn_reflns_theta_max 25.096
_diffrn_reflns_theta_min 3.178
_exptl_absorpt_coefficient_mu 0.202
_exptl_absorpt_correction_T_max 0.9236
_exptl_absorpt_correction_T_min 0.9005
_exptl_absorpt_correction_type multi-scan
_exptl_absorpt_process_details 'Higashi, T. (1995)'
_exptl_crystal_colour colorless
_exptl_crystal_density_diffrn 1.315
_exptl_crystal_density_method 'not measured'
_exptl_crystal_description chunk
_exptl_crystal_F_000 1024
_exptl_crystal_size_max 0.53
_exptl_crystal_size_mid 0.48
_exptl_crystal_size_min 0.4
_refine_diff_density_max 0.380
_refine_diff_density_min -0.425
_refine_diff_density_rms 0.053
_refine_ls_extinction_coef 0.0044(11)
_refine_ls_extinction_expression Fc^*^=kFc[1+0.001xFc^2^\l^3^/sin(2\q)]^-1/4^
_refine_ls_extinction_method 'SHELXL-2018/3 (Sheldrick 2018)'
_refine_ls_goodness_of_fit_ref 1.049
_refine_ls_hydrogen_treatment constr
_refine_ls_matrix_type full
_refine_ls_number_parameters 315
_refine_ls_number_reflns 4348
_refine_ls_number_restraints 1
_refine_ls_restrained_S_all 1.053
_refine_ls_R_factor_all 0.1243
_refine_ls_R_factor_gt 0.0746
_refine_ls_shift/su_max 0.000
_refine_ls_shift/su_mean 0.000
_refine_ls_structure_factor_coef Fsqd
_refine_ls_weighting_details 'w=1/[\s^2^(Fo^2^)+(0.0775P)^2^+2.1692P] where P=(Fo^2^+2Fc^2^)/3'
_refine_ls_weighting_scheme calc
_refine_ls_wR_factor_gt 0.1647
_refine_ls_wR_factor_ref 0.1981
_reflns_Friedel_coverage 0.000
_reflns_number_gt 2638
_reflns_number_total 4348
_reflns_threshold_expression 'I > 2\s(I)'
_cod_data_source_file sk3687sup3.txt
_cod_data_source_block cisapride
_cod_database_code 2021127
_shelx_shelxl_version_number 2018/3
_shelx_space_group_comment
;
The symmetry employed for this shelxl refinement is uniquely defined
by the following loop, which should always be used as a source of
symmetry information in preference to the above space-group names.
They are only intended as comments.
;
_shelx_estimated_absorpt_t_max 0.924
_shelx_estimated_absorpt_t_min 0.901
_olex2_refinement_description
;
1. Fixed Uiso
 At 1.2 times of:
  All C(H) groups, All C(H,H) groups, All C(H,H,H,H) groups, All N(H) groups,
  All N(H,H) groups
 At 1.5 times of:
  All C(H,H,H) groups, All O(H,H) groups
2. Restrained distances
 C16-C15 \\sim C16A-C15
 with sigma of 0.02
3. Uiso/Uaniso restraints and constraints
Uanis(C16) = Uanis(C16A)
Uanis(O4) = Uanis(O4A)
Uanis(C17) = Uanis(C17A)
4. Others
 Sof(H15C)=Sof(H15D)=Sof(C17A)=Sof(H17C)=Sof(H17D)=Sof(O4A)=Sof(C16A)=
 Sof(H16C)=Sof(H16D)=1-FVAR(1)
 Sof(H15A)=Sof(H15B)=Sof(C16)=Sof(H16A)=Sof(H16B)=Sof(C17)=Sof(H17A)=Sof(H17B)=
 Sof(O4)=FVAR(1)
5.a Free rotating group:
 O5(H5A,H5B)
5.b Rotating group:
 N1(H1A,H1B)
5.c Ternary CH refined with riding coordinates:
 C9(H9), C13(H13)
5.d Secondary CH2 refined with riding coordinates:
 C10(H10A,H10B), C11(H11A,H11B), C12(H12A,H12B), C15(H15A,H15B), C15(H15C,
 H15D), C16(H16A,H16B), C17(H17A,H17B), C17A(H17C,H17D), C16A(H16C,H16D)
5.e Aromatic/amide H refined with riding coordinates:
 C3(H3), C6(H6), C19(H19), C20(H20), C22(H22), C23(H23), N2(H2)
5.f Idealised Me refined as rotating group:
 C7(H7A,H7B,H7C), C14(H14A,H14B,H14C)
;
_olex2_submission_special_instructions 'No special instructions were received'

loop_
_space_group_symop_operation_xyz
'x, y, z'
'-x+1/2, y+1/2, -z+1/2'
'-x, -y, -z'
'x-1/2, -y-1/2, z-1/2'

loop_
_atom_site_label
_atom_site_type_symbol
_atom_site_fract_x
_atom_site_fract_y
_atom_site_fract_z
_atom_site_U_iso_or_equiv
_atom_site_adp_type
_atom_site_occupancy
_atom_site_site_symmetry_order
_atom_site_calc_flag
_atom_site_refinement_flags_posn
_atom_site_refinement_flags_occupancy
_atom_site_disorder_assembly
_atom_site_disorder_group
C1 C 0.4205(3) 0.2611(2) -0.0519(2) 0.0456(8) Uani 1 1 d . . . .
C2 C 0.4983(3) 0.3266(2) -0.0728(2) 0.0463(8) Uani 1 1 d . . . .
C3 C 0.5240(3) 0.3354(2) -0.1667(2) 0.0499(9) Uani 1 1 d . . . .
H3 H 0.574906 0.379620 -0.178962 0.060 Uiso 1 1 calc R . . .
C4 C 0.4760(3) 0.2801(2) -0.2430(2) 0.0488(9) Uani 1 1 d . . . .
C5 C 0.4000(3) 0.2145(2) -0.2211(2) 0.0530(9) Uani 1 1 d . . . .
C6 C 0.3744(3) 0.2056(2) -0.1288(2) 0.0522(9) Uani 1 1 d . . . .
H6 H 0.324148 0.160688 -0.116958 0.063 Uiso 1 1 calc R . . .
C7 C 0.6335(4) 0.4410(3) -0.0124(3) 0.0737(12) Uani 1 1 d . . . .
H7A H 0.606020 0.485917 -0.060741 0.111 Uiso 1 1 calc GR . . .
H7B H 0.691711 0.406675 -0.034672 0.111 Uiso 1 1 calc GR . . .
H7C H 0.660895 0.471535 0.047889 0.111 Uiso 1 1 calc GR . . .
C8 C 0.3784(3) 0.2476(3) 0.0431(2) 0.0512(9) Uani 1 1 d . . . .
C9 C 0.3666(3) 0.3023(3) 0.2093(2) 0.0547(10) Uani 1 1 d . . . .
H9 H 0.350052 0.238033 0.223020 0.066 Uiso 1 1 calc R . . .
C10 C 0.2619(3) 0.3569(3) 0.2051(2) 0.0585(10) Uani 1 1 d . . . .
H10A H 0.207304 0.332911 0.153638 0.070 Uiso 1 1 calc R . . .
H10B H 0.275541 0.420843 0.190315 0.070 Uiso 1 1 calc R . . .
C11 C 0.2194(3) 0.3506(3) 0.3028(2) 0.0619(11) Uani 1 1 d . . . .
H11A H 0.151806 0.385427 0.299543 0.074 Uiso 1 1 calc R . . .
H11B H 0.203412 0.286832 0.316117 0.074 Uiso 1 1 calc R . . .
C12 C 0.4032(3) 0.3359(3) 0.3873(3) 0.0622(11) Uani 1 1 d . . . .
H12A H 0.390834 0.272570 0.405199 0.075 Uiso 1 1 calc R . . .
H12B H 0.456589 0.362262 0.438306 0.075 Uiso 1 1 calc R . . .
C13 C 0.4506(3) 0.3366(3) 0.2919(3) 0.0557(10) Uani 1 1 d . . . .
H13 H 0.514842 0.296115 0.298198 0.067 Uiso 1 1 calc R . . .
C14 C 0.5811(4) 0.4596(4) 0.3170(4) 0.1034(18) Uani 1 1 d . . . .
H14A H 0.599296 0.517687 0.290174 0.155 Uiso 1 1 calc GR . . .
H14B H 0.638709 0.416152 0.312060 0.155 Uiso 1 1 calc GR . . .
H14C H 0.572628 0.467589 0.384451 0.155 Uiso 1 1 calc GR . . .
C15 C 0.2585(4) 0.3781(3) 0.4775(3) 0.0772(14) Uani 1 1 d D . . .
H15A H 0.230319 0.316187 0.482699 0.093 Uiso 0.803(4) 1 calc R P A 1
H15B H 0.319200 0.386169 0.529979 0.093 Uiso 0.803(4) 1 calc R P A 1
H15C H 0.324553 0.368319 0.523852 0.093 Uiso 0.197(4) 1 calc R P A 2
H15D H 0.235080 0.440217 0.489977 0.093 Uiso 0.197(4) 1 calc R P A 2
C16 C 0.1722(5) 0.4438(5) 0.4914(4) 0.0893(19) Uani 0.803(4) 1 d D P A 1
H16A H 0.122765 0.447112 0.430064 0.107 Uiso 0.803(4) 1 calc R P A 1
H16B H 0.206602 0.503793 0.501639 0.107 Uiso 0.803(4) 1 calc R P A 1
C17 C 0.1033(6) 0.4306(6) 0.5702(4) 0.101(2) Uani 0.803(4) 1 d . P A 1
H17A H 0.053865 0.482435 0.571398 0.122 Uiso 0.803(4) 1 calc R P A 1
H17B H 0.059626 0.375120 0.557798 0.122 Uiso 0.803(4) 1 calc R P A 1
C18 C 0.1155(4) 0.4116(3) 0.7407(3) 0.0706(12) Uani 1 1 d . . . .
C19 C 0.0070(5) 0.4253(3) 0.7453(3) 0.0840(15) Uani 1 1 d . . . .
H19 H -0.040433 0.438717 0.688281 0.101 Uiso 1 1 calc R . . .
C20 C -0.0347(4) 0.4195(3) 0.8349(4) 0.0830(14) Uani 1 1 d . . . .
H20 H -0.108347 0.430800 0.838390 0.100 Uiso 1 1 calc R . . .
C21 C 0.0364(5) 0.3968(3) 0.9157(3) 0.0707(12) Uani 1 1 d . . . .
C22 C 0.1430(5) 0.3801(3) 0.9106(3) 0.0823(14) Uani 1 1 d . . . .
H22 H 0.190082 0.363027 0.966570 0.099 Uiso 1 1 calc R . . .
C23 C 0.1821(4) 0.3882(3) 0.8230(3) 0.0840(14) Uani 1 1 d . . . .
H23 H 0.256025 0.377228 0.820410 0.101 Uiso 1 1 calc R . . .
Cl1 Cl 0.33706(12) 0.14465(9) -0.31505(8) 0.0915(5) Uani 1 1 d . . . .
F1 F -0.0004(3) 0.3878(2) 1.00378(19) 0.1091(10) Uani 1 1 d . . . .
N1 N 0.5034(3) 0.2885(2) -0.3351(2) 0.0671(9) Uani 1 1 d . . . .
H1A H 0.445151 0.293834 -0.377662 0.081 Uiso 1 1 d GR . . .
H1B H 0.542334 0.337629 -0.336331 0.081 Uiso 1 1 d GR . . .
N2 N 0.4118(3) 0.3047(2) 0.1173(2) 0.0577(9) Uani 1 1 d . . . .
H2 H 0.461990 0.344393 0.110699 0.069 Uiso 1 1 calc R . . .
N3 N 0.3004(3) 0.3868(2) 0.38293(19) 0.0528(8) Uani 1 1 d . . . .
O1 O 0.5469(2) 0.37955(17) 0.00326(17) 0.0616(7) Uani 1 1 d . . . .
O2 O 0.3116(3) 0.18573(19) 0.05076(18) 0.0738(9) Uani 1 1 d . . . .
O3 O 0.4819(2) 0.42653(18) 0.26427(19) 0.0623(7) Uani 1 1 d . . . .
O4 O 0.1700(3) 0.4235(3) 0.6585(2) 0.0733(11) Uani 0.803(4) 1 d . P A 1
O5 O 0.1866(4) 0.0855(2) 0.1647(3) 0.1014(12) Uani 1 1 d . . . .
H5A H 0.202107 0.029310 0.176881 0.152 Uiso 1 1 d G . . .
H5B H 0.152104 0.090411 0.106959 0.152 Uiso 1 1 d G . . .
C17A C 0.182(2) 0.363(3) 0.6104(18) 0.101(2) Uani 0.197(4) 1 d . P A 2
H17C H 0.245066 0.403699 0.622948 0.122 Uiso 0.197(4) 1 calc R P A 2
H17D H 0.197446 0.311561 0.655593 0.122 Uiso 0.197(4) 1 calc R P A 2
O4A O 0.0856(14) 0.4146(12) 0.6414(11) 0.0733(11) Uani 0.197(4) 1 d . P A 2
C16A C 0.1836(18) 0.3251(18) 0.5132(15) 0.0893(19) Uani 0.197(4) 1 d D P A 2
H16C H 0.205695 0.260912 0.516192 0.107 Uiso 0.197(4) 1 calc R P A 2
H16D H 0.112153 0.330474 0.473547 0.107 Uiso 0.197(4) 1 calc R P A 2

loop_
_atom_site_aniso_label
_atom_site_aniso_U_11
_atom_site_aniso_U_22
_atom_site_aniso_U_33
_atom_site_aniso_U_23
_atom_site_aniso_U_13
_atom_site_aniso_U_12
C1 0.051(2) 0.0452(19) 0.0419(18) 0.0022(16) 0.0124(16) -0.0005(16)
C2 0.047(2) 0.049(2) 0.0440(19) -0.0029(16) 0.0082(16) 0.0016(16)
C3 0.049(2) 0.055(2) 0.049(2) 0.0020(17) 0.0154(17) 0.0004(17)
C4 0.050(2) 0.058(2) 0.0406(19) 0.0023(17) 0.0131(16) 0.0105(18)
C5 0.063(2) 0.055(2) 0.0413(19) -0.0097(17) 0.0090(17) -0.0045(19)
C6 0.062(2) 0.050(2) 0.046(2) -0.0043(17) 0.0134(17) -0.0083(18)
C7 0.070(3) 0.073(3) 0.078(3) -0.002(2) 0.012(2) -0.026(2)
C8 0.060(2) 0.052(2) 0.043(2) -0.0012(17) 0.0103(17) -0.0031(19)
C9 0.076(3) 0.053(2) 0.0377(18) -0.0025(16) 0.0153(18) -0.0087(19)
C10 0.057(2) 0.079(3) 0.0400(19) -0.0068(18) 0.0070(17) -0.017(2)
C11 0.061(3) 0.084(3) 0.042(2) -0.0063(19) 0.0122(18) -0.020(2)
C12 0.078(3) 0.065(2) 0.042(2) -0.0007(18) 0.0030(19) 0.003(2)
C13 0.063(3) 0.054(2) 0.050(2) 0.0006(18) 0.0078(18) 0.0061(19)
C14 0.067(3) 0.106(4) 0.130(5) -0.013(3) -0.010(3) -0.022(3)
C15 0.100(4) 0.094(3) 0.039(2) -0.007(2) 0.015(2) -0.020(3)
C16 0.079(4) 0.144(6) 0.052(3) -0.009(3) 0.031(3) 0.013(4)
C17 0.090(5) 0.164(7) 0.054(3) 0.001(4) 0.022(3) 0.008(4)
C18 0.097(4) 0.073(3) 0.044(2) 0.002(2) 0.020(2) 0.006(3)
C19 0.110(4) 0.090(3) 0.048(2) 0.012(2) -0.005(3) -0.016(3)
C20 0.081(3) 0.083(3) 0.087(3) 0.006(3) 0.021(3) -0.004(3)
C21 0.106(4) 0.066(3) 0.045(2) -0.001(2) 0.028(2) -0.009(3)
C22 0.109(4) 0.093(3) 0.046(2) 0.014(2) 0.012(2) 0.012(3)
C23 0.106(4) 0.090(3) 0.061(3) 0.018(2) 0.027(3) 0.025(3)
Cl1 0.1291(12) 0.0939(9) 0.0536(6) -0.0226(6) 0.0200(6) -0.0385(8)
F1 0.159(3) 0.115(2) 0.0661(16) -0.0007(15) 0.0607(18) -0.013(2)
N1 0.073(2) 0.086(2) 0.0449(17) 0.0034(17) 0.0152(16) -0.0023(19)
N2 0.076(2) 0.0560(18) 0.0452(17) -0.0079(15) 0.0236(16) -0.0152(16)
N3 0.060(2) 0.0643(19) 0.0359(15) -0.0060(14) 0.0117(14) -0.0065(16)
O1 0.0703(18) 0.0658(16) 0.0501(14) -0.0083(13) 0.0140(13) -0.0220(14)
O2 0.103(2) 0.0720(18) 0.0524(15) -0.0102(14) 0.0304(15) -0.0361(17)
O3 0.0521(16) 0.0640(17) 0.0701(17) -0.0082(13) 0.0071(13) -0.0088(13)
O4 0.065(3) 0.113(3) 0.0442(18) 0.0087(19) 0.0158(19) -0.006(2)
O5 0.121(3) 0.073(2) 0.127(3) 0.011(2) 0.076(3) 0.008(2)
C17A 0.090(5) 0.164(7) 0.054(3) 0.001(4) 0.022(3) 0.008(4)
O4A 0.065(3) 0.113(3) 0.0442(18) 0.0087(19) 0.0158(19) -0.006(2)
C16A 0.079(4) 0.144(6) 0.052(3) -0.009(3) 0.031(3) 0.013(4)

loop_
_atom_type_symbol
_atom_type_description
_atom_type_scat_dispersion_real
_atom_type_scat_dispersion_imag
_atom_type_scat_source
C C 0.0033 0.0016 'International Tables Vol C Tables 4.2.6.8 and 6.1.1.4'
H H 0.0000 0.0000 'International Tables Vol C Tables 4.2.6.8 and 6.1.1.4'
Cl Cl 0.1484 0.1585 'International Tables Vol C Tables 4.2.6.8 and 6.1.1.4'
F F 0.0171 0.0103 'International Tables Vol C Tables 4.2.6.8 and 6.1.1.4'
N N 0.0061 0.0033 'International Tables Vol C Tables 4.2.6.8 and 6.1.1.4'
O O 0.0106 0.0060 'International Tables Vol C Tables 4.2.6.8 and 6.1.1.4'

loop_
_geom_angle_atom_site_label_1
_geom_angle_atom_site_label_2
_geom_angle_atom_site_label_3
_geom_angle
C2 C1 C8 127.1(3)
C6 C1 C2 116.7(3)
C6 C1 C8 116.2(3)
C3 C2 C1 120.7(3)
O1 C2 C1 117.1(3)
O1 C2 C3 122.2(3)
C2 C3 H3 119.1
C2 C3 C4 121.8(3)
C4 C3 H3 119.1
C3 C4 C5 117.0(3)
N1 C4 C3 121.3(3)
N1 C4 C5 121.6(3)
C4 C5 Cl1 118.4(3)
C6 C5 C4 121.3(3)
C6 C5 Cl1 120.3(3)
C1 C6 H6 118.8
C5 C6 C1 122.5(3)
C5 C6 H6 118.8
H7A C7 H7B 109.5
H7A C7 H7C 109.5
H7B C7 H7C 109.5
O1 C7 H7A 109.5
O1 C7 H7B 109.5
O1 C7 H7C 109.5
N2 C8 C1 119.1(3)
O2 C8 C1 119.5(3)
O2 C8 N2 121.4(3)
C10 C9 H9 107.9
C10 C9 C13 110.1(3)
C13 C9 H9 107.9
N2 C9 H9 107.9
N2 C9 C10 112.8(3)
N2 C9 C13 110.1(3)
C9 C10 H10A 109.7
C9 C10 H10B 109.7
C9 C10 C11 109.7(3)
H10A C10 H10B 108.2
C11 C10 H10A 109.7
C11 C10 H10B 109.7
C10 C11 H11A 109.4
C10 C11 H11B 109.4
H11A C11 H11B 108.0
N3 C11 C10 111.2(3)
N3 C11 H11A 109.4
N3 C11 H11B 109.4
H12A C12 H12B 107.7
C13 C12 H12A 108.8
C13 C12 H12B 108.8
N3 C12 H12A 108.8
N3 C12 H12B 108.8
N3 C12 C13 113.7(3)
C9 C13 C12 110.3(3)
C9 C13 H13 109.0
C12 C13 H13 109.0
O3 C13 C9 106.4(3)
O3 C13 C12 113.0(3)
O3 C13 H13 109.0
H14A C14 H14B 109.5
H14A C14 H14C 109.5
H14B C14 H14C 109.5
O3 C14 H14A 109.5
O3 C14 H14B 109.5
O3 C14 H14C 109.5
H15A C15 H15B 107.6
H15C C15 H15D 105.2
C16 C15 H15A 108.6
C16 C15 H15B 108.6
C16 C15 N3 114.5(4)
N3 C15 H15A 108.6
N3 C15 H15B 108.6
N3 C15 H15C 103.2
N3 C15 H15D 103.2
C16A C15 H15C 103.2
C16A C15 H15D 103.2
C16A C15 N3 135.8(10)
C15 C16 H16A 107.1
C15 C16 H16B 107.1
C15 C16 C17 121.0(6)
H16A C16 H16B 106.8
C17 C16 H16A 107.1
C17 C16 H16B 107.1
C16 C17 H17A 109.8
C16 C17 H17B 109.8
H17A C17 H17B 108.3
O4 C17 C16 109.2(5)
O4 C17 H17A 109.8
O4 C17 H17B 109.8
C19 C18 O4 127.2(4)
C19 C18 O4A 85.4(8)
C23 C18 C19 118.7(4)
C23 C18 O4 114.0(5)
C23 C18 O4A 153.8(8)
C18 C19 H19 119.4
C18 C19 C20 121.2(4)
C20 C19 H19 119.4
C19 C20 H20 121.2
C21 C20 C19 117.6(5)
C21 C20 H20 121.2
C20 C21 F1 119.9(5)
C22 C21 C20 121.3(4)
C22 C21 F1 118.8(4)
C21 C22 H22 120.0
C21 C22 C23 120.1(4)
C23 C22 H22 120.0
C18 C23 C22 121.2(5)
C18 C23 H23 119.4
C22 C23 H23 119.4
C4 N1 H1A 110.4
C4 N1 H1B 107.8
H1A N1 H1B 108.8
C8 N2 C9 122.7(3)
C8 N2 H2 118.7
C9 N2 H2 118.7
C11 N3 C15 110.3(3)
C12 N3 C11 109.8(3)
C12 N3 C15 109.4(3)
C2 O1 C7 119.2(3)
C14 O3 C13 114.9(3)
C17 O4 C18 115.6(4)
H5A O5 H5B 109.5
H17C C17A H17D 106.4
O4A C17A H17C 106.3
O4A C17A H17D 106.3
C16A C17A H17C 106.3
C16A C17A H17D 106.3
C16A C17A O4A 124(2)
C18 O4A C17A 99.1(14)
C15 C16A C17A 102.9(19)
C15 C16A H16C 111.2
C15 C16A H16D 111.2
C17A C16A H16C 111.2
C17A C16A H16D 111.2
H16C C16A H16D 109.1

loop_
_geom_bond_atom_site_label_1
_geom_bond_atom_site_label_2
_geom_bond_distance
C1 C2 1.410(5)
C1 C6 1.388(5)
C1 C8 1.491(5)
C2 C3 1.385(5)
C2 O1 1.368(4)
C3 H3 0.9300
C3 C4 1.387(5)
C4 C5 1.400(5)
C4 N1 1.368(4)
C5 C6 1.363(5)
C5 Cl1 1.738(4)
C6 H6 0.9300
C7 H7A 0.9600
C7 H7B 0.9600
C7 H7C 0.9600
C7 O1 1.431(4)
C8 N2 1.336(4)
C8 O2 1.234(4)
C9 H9 0.9800
C9 C10 1.508(5)
C9 C13 1.509(5)
C9 N2 1.460(4)
C10 H10A 0.9700
C10 H10B 0.9700
C10 C11 1.520(5)
C11 H11A 0.9700
C11 H11B 0.9700
C11 N3 1.475(4)
C12 H12A 0.9700
C12 H12B 0.9700
C12 C13 1.517(5)
C12 N3 1.460(5)
C13 H13 0.9800
C13 O3 1.429(4)
C14 H14A 0.9600
C14 H14B 0.9600
C14 H14C 0.9600
C14 O3 1.413(5)
C15 H15A 0.9700
C15 H15B 0.9700
C15 H15C 0.9700
C15 H15D 0.9700
C15 C16 1.462(7)
C15 N3 1.478(5)
C15 C16A 1.348(17)
C16 H16A 0.9700
C16 H16B 0.9700
C16 C17 1.486(8)
C17 H17A 0.9700
C17 H17B 0.9700
C17 O4 1.372(7)
C18 C19 1.362(7)
C18 C23 1.346(6)
C18 O4 1.411(5)
C18 O4A 1.368(15)
C19 H19 0.9300
C19 C20 1.410(6)
C20 H20 0.9300
C20 C21 1.356(6)
C21 C22 1.348(7)
C21 F1 1.365(4)
C22 H22 0.9300
C22 C23 1.371(6)
C23 H23 0.9300
N1 H1A 0.8622
N1 H1B 0.8620
N2 H2 0.8600
O5 H5A 0.8498
O5 H5B 0.8501
C17A H17C 0.9700
C17A H17D 0.9700
C17A O4A 1.52(3)
C17A C16A 1.45(3)
C16A H16C 0.9700
C16A H16D 0.9700

loop_
_geom_torsion_atom_site_label_1
_geom_torsion_atom_site_label_2
_geom_torsion_atom_site_label_3
_geom_torsion_atom_site_label_4
_geom_torsion
C1 C2 C3 C4 -0.9(5)
C1 C2 O1 C7 174.4(3)
C1 C8 N2 C9 173.7(3)
C2 C1 C6 C5 -1.6(5)
C2 C1 C8 N2 3.4(6)
C2 C1 C8 O2 -178.5(4)
C2 C3 C4 C5 0.0(5)
C2 C3 C4 N1 -179.0(3)
C3 C2 O1 C7 -5.1(5)
C3 C4 C5 C6 0.1(5)
C3 C4 C5 Cl1 179.4(3)
C4 C5 C6 C1 0.8(6)
C6 C1 C2 C3 1.7(5)
C6 C1 C2 O1 -177.9(3)
C6 C1 C8 N2 -173.8(3)
C6 C1 C8 O2 4.4(5)
C8 C1 C2 C3 -175.5(3)
C8 C1 C2 O1 5.0(5)
C8 C1 C6 C5 175.8(3)
C9 C10 C11 N3 59.5(4)
C9 C13 O3 C14 -162.5(4)
C10 C9 C13 C12 54.0(4)
C10 C9 C13 O3 -68.9(4)
C10 C9 N2 C8 -84.2(4)
C10 C11 N3 C12 -58.0(4)
C10 C11 N3 C15 -178.7(4)
C12 C13 O3 C14 76.4(4)
C13 C9 C10 C11 -57.0(4)
C13 C9 N2 C8 152.4(3)
C13 C12 N3 C11 56.0(4)
C13 C12 N3 C15 177.2(3)
C15 C16 C17 O4 55.8(9)
C16 C15 N3 C11 -73.8(5)
C16 C15 N3 C12 165.3(4)
C16 C17 O4 C18 179.3(5)
C18 C19 C20 C21 -2.1(7)
C19 C18 C23 C22 -1.5(8)
C19 C18 O4 C17 -14.7(8)
C19 C18 O4A C17A -157.9(16)
C19 C20 C21 C22 -0.3(7)
C19 C20 C21 F1 -178.2(4)
C20 C21 C22 C23 1.7(7)
C21 C22 C23 C18 -0.8(8)
C23 C18 C19 C20 3.0(7)
C23 C18 O4 C17 168.5(5)
C23 C18 O4A C17A 0(3)
Cl1 C5 C6 C1 -178.5(3)
F1 C21 C22 C23 179.7(4)
N1 C4 C5 C6 179.0(3)
N1 C4 C5 Cl1 -1.7(5)
N2 C9 C10 C11 179.5(3)
N2 C9 C13 C12 179.0(3)
N2 C9 C13 O3 56.1(4)
N3 C12 C13 C9 -54.5(4)
N3 C12 C13 O3 64.4(4)
N3 C15 C16 C17 165.3(5)
N3 C15 C16A C17A -175.5(14)
O1 C2 C3 C4 178.6(3)
O2 C8 N2 C9 -4.4(6)
O4 C18 C19 C20 -173.7(4)
O4 C18 C23 C22 175.6(4)
O4A C18 C19 C20 171.9(8)
O4A C18 C23 C22 -155.9(18)
O4A C17A C16A C15 112(3)
C16A C15 N3 C11 22.7(18)
C16A C15 N3 C12 -98.2(18)
C16A C17A O4A C18 165(3)
